data_2232905
loop_
_publ_author_name
'Zhong, Yan'
'Zhang, XiaoPing'
'Wu, Bin'

_publ_section_title
;
 (<i>E</i>)-1-{4-[Bis(4-bromophenyl)methyl]piperazin-1-yl}-3-(4-bromophenyl)prop-2-en-1-one
;
_journal_coeditor_code PV2478
_journal_issue 12
_journal_name_full 'Acta Crystallographica Section E'
_journal_page_first o3358
_journal_paper_doi 10.1107/S1600536811048380
_journal_volume 67
_journal_year 2011
_chemical_formula_iupac 'C26 H23 Br3 N2 O'
_chemical_formula_moiety 'C26 H23 Br3 N2 O'
_chemical_formula_sum 'C26 H23 Br3 N2 O'
_chemical_formula_weight 619.19
_chemical_name_systematic
;
(<i>E</i>)-1-{4-[Bis(4-bromophenyl)methyl]piperazin-1-yl}-3-(4-
bromophenyl)prop-2-en-1-one
;
_space_group_IT_number 14
_symmetry_cell_setting monoclinic
_symmetry_space_group_name_Hall '-P 2ybc'
_symmetry_space_group_name_H-M 'P 1 21/c 1'
_atom_sites_solution_hydrogens geom
_atom_sites_solution_primary direct
_atom_sites_solution_secondary difmap
_audit_creation_method SHELXL-97
_cell_angle_alpha 90.00
_cell_angle_beta 101.45(3)
_cell_angle_gamma 90.00
_cell_formula_units_Z 4
_cell_length_a 9.956(2)
_cell_length_b 11.624(2)
_cell_length_c 21.310(4)
_cell_measurement_reflns_used 25
_cell_measurement_temperature 293(2)
_cell_measurement_theta_max 13
_cell_measurement_theta_min 10
_cell_volume 2417.1(8)
_computing_cell_refinement 'CAD-4 EXPRESS (Enraf--Nonius, 1994)'
_computing_data_collection 'CAD-4 EXPRESS (Enraf--Nonius, 1994)'
_computing_data_reduction 'XCAD4 (Harms & Wocadlo, 1995)'
_computing_molecular_graphics 'SHELXTL (Sheldrick, 2008)'
_computing_publication_material 'SHELXL97 (Sheldrick, 2008)'
_computing_structure_refinement 'SHELXL97 (Sheldrick, 2008)'
_computing_structure_solution 'SHELXS97 (Sheldrick, 2008)'
_diffrn_ambient_temperature 293(2)
_diffrn_measured_fraction_theta_full 0.999
_diffrn_measured_fraction_theta_max 0.999
_diffrn_measurement_device_type 'Enraf--Nonius CAD-4'
_diffrn_measurement_method \w/2\q
_diffrn_radiation_monochromator graphite
_diffrn_radiation_source 'fine-focus sealed tube'
_diffrn_radiation_type MoK\a
_diffrn_radiation_wavelength 0.71073
_diffrn_reflns_av_R_equivalents 0.0980
_diffrn_reflns_av_sigmaI/netI 0.1140
_diffrn_reflns_limit_h_max 12
_diffrn_reflns_limit_h_min 0
_diffrn_reflns_limit_k_max 14
_diffrn_reflns_limit_k_min 0
_diffrn_reflns_limit_l_max 25
_diffrn_reflns_limit_l_min -25
_diffrn_reflns_number 4701
_diffrn_reflns_theta_full 25.38
_diffrn_reflns_theta_max 25.38
_diffrn_reflns_theta_min 1.95
_diffrn_standards_decay_% 1
_diffrn_standards_interval_count 200
_diffrn_standards_interval_time 120
_diffrn_standards_number 3
_exptl_absorpt_coefficient_mu 5.028
_exptl_absorpt_correction_T_max 0.6333
_exptl_absorpt_correction_T_min 0.4329
_exptl_absorpt_correction_type psi-scan
_exptl_absorpt_process_details '(North <i>et al.</i>, 1968)'
_exptl_crystal_colour pale-yellow
_exptl_crystal_density_diffrn 1.702
_exptl_crystal_density_method 'not measured'
_exptl_crystal_description block
_exptl_crystal_F_000 1224
_exptl_crystal_size_max 0.20
_exptl_crystal_size_mid 0.10
_exptl_crystal_size_min 0.10
_refine_diff_density_max 0.345
_refine_diff_density_min -0.422
_refine_ls_extinction_method none
_refine_ls_goodness_of_fit_ref 1.009
_refine_ls_hydrogen_treatment constr
_refine_ls_matrix_type full
_refine_ls_number_parameters 289
_refine_ls_number_reflns 4432
_refine_ls_number_restraints 2
_refine_ls_restrained_S_all 1.026
_refine_ls_R_factor_all 0.1668
_refine_ls_R_factor_gt 0.0686
_refine_ls_shift/su_max 0.001
_refine_ls_shift/su_mean 0.000
_refine_ls_structure_factor_coef Fsqd
_refine_ls_weighting_details 'calc w=1/[\s^2^(Fo^2^)+(0.0185P)^2^] where P=(Fo^2^+2Fc^2^)/3'
_refine_ls_weighting_scheme calc
_refine_ls_wR_factor_gt 0.0660
_refine_ls_wR_factor_ref 0.0824
_reflns_number_gt 2081
_reflns_number_total 4432
_reflns_threshold_expression I>2sigma(I)
_cod_data_source_file pv2478.cif
_cod_data_source_block I
_cod_original_sg_symbol_H-M 'P 21/c'
_cod_database_code 2232905
_cod_database_fobs_code 2232905

loop_
_symmetry_equiv_pos_as_xyz
'x, y, z'
'-x, y+1/2, -z+1/2'
'-x, -y, -z'
'x, -y-1/2, z-1/2'

loop_
_atom_site_type_symbol
_atom_site_label
_atom_site_fract_x
_atom_site_fract_y
_atom_site_fract_z
_atom_site_U_iso_or_equiv
_atom_site_adp_type
_atom_site_calc_flag
_atom_site_refinement_flags
_atom_site_occupancy
_atom_site_symmetry_multiplicity
O O 0.4281(4) 0.8456(3) 0.49348(19) 0.0564(13) Uani d . 1 1
Br Br1 0.93912(8) 0.12182(7) 0.72681(4) 0.0763(3) Uani d . 1 1
N N1 0.3393(5) 0.7165(5) 0.5513(3) 0.0582(15) Uani d . 1 1
C C1 0.5229(6) 0.5927(5) 0.6057(3) 0.059(2) Uani d . 1 1
H H1A 0.5859 0.5328 0.5984 0.071 Uiso calc R 1 1
H H1B 0.5767 0.6573 0.6257 0.071 Uiso calc R 1 1
Br Br2 0.16720(8) 0.29610(8) 0.88918(3) 0.0834(3) Uani d . 1 1
N N2 0.4370(5) 0.5493(4) 0.6490(2) 0.0443(13) Uani d . 1 1
C C2 0.4386(6) 0.6302(5) 0.5429(3) 0.0562(18) Uani d . 1 1
H H2A 0.4984 0.6611 0.5162 0.067 Uiso calc R 1 1
H H2B 0.3913 0.5641 0.5211 0.067 Uiso calc R 1 1
Br Br3 -0.05208(8) 1.44635(7) 0.58711(4) 0.0847(3) Uani d . 1 1
C C3 0.2520(6) 0.6816(5) 0.5959(3) 0.0557(19) Uani d . 1 1
H H3A 0.1902 0.6210 0.5768 0.067 Uiso calc R 1 1
H H3B 0.1975 0.7465 0.6048 0.067 Uiso calc R 1 1
C C4 0.3417(6) 0.6387(5) 0.6579(3) 0.0549(18) Uani d . 1 1
H H4A 0.3929 0.7032 0.6795 0.066 Uiso calc R 1 1
H H4B 0.2829 0.6098 0.6856 0.066 Uiso calc R 1 1
C C5 0.5188(6) 0.5151(5) 0.7109(3) 0.0510(18) Uani d . 1 1
H H5A 0.5632 0.5843 0.7316 0.061 Uiso calc R 1 1
C C6 0.6277(6) 0.4288(5) 0.7081(3) 0.0457(16) Uani d D 1 1
C C7 0.6099(5) 0.3340(5) 0.6655(3) 0.0483(17) Uani d D 1 1
H H7A 0.5309 0.3315 0.6337 0.058 Uiso calc R 1 1
C C8 0.7002(7) 0.2476(6) 0.6681(3) 0.0563(19) Uani d . 1 1
H H8A 0.6839 0.1876 0.6387 0.068 Uiso calc R 1 1
C C9 0.8187(6) 0.2489(5) 0.7156(3) 0.0473(17) Uani d . 1 1
C C10 0.8421(6) 0.3419(6) 0.7559(3) 0.059(2) Uani d . 1 1
H H10A 0.9232 0.3460 0.7862 0.071 Uiso calc R 1 1
C C11 0.7479(6) 0.4292(6) 0.7522(3) 0.0563(19) Uani d . 1 1
H H11A 0.7665 0.4905 0.7806 0.068 Uiso calc R 1 1
C C12 0.4301(6) 0.4650(5) 0.7545(3) 0.0461(16) Uani d . 1 1
C C13 0.4486(6) 0.4907(6) 0.8175(3) 0.062(2) Uani d D 1 1
H H13A 0.5143 0.5455 0.8340 0.075 Uiso calc R 1 1
C C14 0.3732(6) 0.4388(6) 0.8595(3) 0.062(2) Uani d D 1 1
H H14A 0.3908 0.4564 0.9029 0.075 Uiso calc R 1 1
C C15 0.2737(7) 0.3620(6) 0.8339(3) 0.0552(19) Uani d . 1 1
C C16 0.2504(6) 0.3338(5) 0.7715(3) 0.0543(18) Uani d . 1 1
H H16A 0.1823 0.2810 0.7550 0.065 Uiso calc R 1 1
C C17 0.3289(6) 0.3840(5) 0.7315(3) 0.0494(17) Uani d . 1 1
H H17A 0.3135 0.3631 0.6886 0.059 Uiso calc R 1 1
C C18 0.3496(7) 0.8259(6) 0.5292(3) 0.0500(17) Uani d . 1 1
C C19 0.2533(6) 0.9125(5) 0.5439(3) 0.0452(17) Uani d . 1 1
H H19A 0.1741 0.8893 0.5573 0.054 Uiso calc R 1 1
C C20 0.2785(6) 1.0231(6) 0.5384(3) 0.0491(17) Uani d . 1 1
H H20A 0.3574 1.0400 0.5231 0.059 Uiso calc R 1 1
C C21 0.2005(6) 1.1230(6) 0.5527(3) 0.0466(16) Uani d . 1 1
C C22 0.2556(6) 1.2308(6) 0.5522(3) 0.0543(18) Uani d . 1 1
H H22A 0.3449 1.2390 0.5460 0.065 Uiso calc R 1 1
C C23 0.1802(7) 1.3288(6) 0.5610(3) 0.061(2) Uani d . 1 1
H H23A 0.2167 1.4020 0.5588 0.074 Uiso calc R 1 1
C C24 0.0504(7) 1.3141(6) 0.5729(3) 0.0522(18) Uani d . 1 1
C C25 -0.0090(7) 1.2091(6) 0.5737(3) 0.0583(19) Uani d . 1 1
H H25A -0.0983 1.2011 0.5800 0.070 Uiso calc R 1 1
C C26 0.0699(6) 1.1140(6) 0.5648(3) 0.0586(19) Uani d . 1 1
H H26A 0.0329 1.0411 0.5671 0.070 Uiso calc R 1 1

loop_
_atom_site_aniso_label
_atom_site_aniso_U_11
_atom_site_aniso_U_22
_atom_site_aniso_U_33
_atom_site_aniso_U_12
_atom_site_aniso_U_13
_atom_site_aniso_U_23
O 0.067(3) 0.065(3) 0.043(3) -0.005(2) 0.024(2) 0.008(2)
Br1 0.0670(5) 0.0714(5) 0.0907(7) 0.0136(4) 0.0157(4) 0.0143(5)
N1 0.065(4) 0.053(4) 0.060(4) 0.011(3) 0.019(3) 0.011(3)
C1 0.061(5) 0.067(5) 0.052(5) 0.016(4) 0.017(4) 0.003(4)
Br2 0.0751(6) 0.1359(8) 0.0414(5) 0.0163(6) 0.0169(4) 0.0266(5)
N2 0.051(3) 0.052(3) 0.028(3) 0.008(3) 0.004(2) 0.007(3)
C2 0.063(4) 0.061(4) 0.048(5) -0.004(4) 0.019(4) 0.007(4)
Br3 0.0988(7) 0.0678(5) 0.0948(7) 0.0127(5) 0.0369(5) -0.0054(5)
C3 0.049(4) 0.060(5) 0.059(5) 0.003(4) 0.014(4) 0.021(4)
C4 0.059(4) 0.051(4) 0.063(5) 0.008(4) 0.030(4) 0.016(4)
C5 0.044(4) 0.059(4) 0.049(5) 0.001(3) 0.004(3) -0.012(4)
C6 0.054(4) 0.048(4) 0.035(4) -0.012(4) 0.008(3) 0.002(4)
C7 0.025(3) 0.065(5) 0.050(4) -0.011(3) -0.005(3) -0.001(4)
C8 0.063(5) 0.054(5) 0.052(5) -0.005(4) 0.012(4) -0.007(4)
C9 0.044(4) 0.043(4) 0.055(5) 0.001(3) 0.011(4) 0.014(4)
C10 0.035(4) 0.070(5) 0.073(6) -0.010(4) 0.015(4) 0.007(4)
C11 0.043(4) 0.070(5) 0.053(5) 0.008(4) 0.002(3) -0.011(4)
C12 0.048(4) 0.046(4) 0.042(5) 0.004(3) 0.003(3) -0.007(3)
C13 0.062(5) 0.075(5) 0.042(5) 0.017(4) -0.009(4) -0.008(4)
C14 0.055(5) 0.096(6) 0.033(5) 0.017(4) -0.001(4) 0.006(4)
C15 0.065(5) 0.083(5) 0.022(4) 0.016(4) 0.019(3) 0.007(4)
C16 0.057(4) 0.064(5) 0.042(4) 0.000(4) 0.010(3) -0.009(4)
C17 0.052(4) 0.071(4) 0.026(4) -0.003(4) 0.011(3) 0.008(4)
C18 0.060(4) 0.056(4) 0.034(4) 0.004(4) 0.009(3) 0.017(4)
C19 0.040(3) 0.063(5) 0.032(4) 0.005(4) 0.005(3) 0.013(3)
C20 0.050(4) 0.062(5) 0.033(4) -0.013(4) 0.000(3) 0.016(4)
C21 0.065(4) 0.056(4) 0.019(4) 0.000(4) 0.009(3) -0.001(3)
C22 0.049(4) 0.068(5) 0.039(4) -0.013(4) -0.007(3) -0.006(4)
C23 0.068(5) 0.064(5) 0.051(5) 0.009(4) 0.009(4) 0.005(4)
C24 0.074(5) 0.050(4) 0.026(4) 0.005(4) -0.007(3) -0.011(3)
C25 0.062(5) 0.069(5) 0.045(4) 0.002(4) 0.012(3) -0.008(4)
C26 0.053(4) 0.057(5) 0.071(5) -0.003(4) 0.022(4) 0.015(4)

loop_
_atom_type_symbol
_atom_type_description
_atom_type_scat_dispersion_real
_atom_type_scat_dispersion_imag
_atom_type_scat_source
C C 0.0033 0.0016 'International Tables Vol C Tables 4.2.6.8 and 6.1.1.4'
H H 0.0000 0.0000 'International Tables Vol C Tables 4.2.6.8 and 6.1.1.4'
N N 0.0061 0.0033 'International Tables Vol C Tables 4.2.6.8 and 6.1.1.4'
O O 0.0106 0.0060 'International Tables Vol C Tables 4.2.6.8 and 6.1.1.4'
Br Br -0.2901 2.4595 'International Tables Vol C Tables 4.2.6.8 and 6.1.1.4'

loop_
_geom_angle_atom_site_label_1
_geom_angle_atom_site_label_2
_geom_angle_atom_site_label_3
_geom_angle
C18 N1 C2 120.2(5)
C18 N1 C3 125.1(6)
C2 N1 C3 113.4(5)
N2 C1 C2 111.6(5)
N2 C1 H1A 109.3
C2 C1 H1A 109.3
N2 C1 H1B 109.3
C2 C1 H1B 109.3
H1A C1 H1B 108.0
C4 N2 C5 110.0(5)
C4 N2 C1 108.3(5)
C5 N2 C1 111.8(5)
N1 C2 C1 111.5(5)
N1 C2 H2A 109.3
C1 C2 H2A 109.3
N1 C2 H2B 109.3
C1 C2 H2B 109.3
H2A C2 H2B 108.0
N1 C3 C4 109.3(5)
N1 C3 H3A 109.8
C4 C3 H3A 109.8
N1 C3 H3B 109.8
C4 C3 H3B 109.8
H3A C3 H3B 108.3
N2 C4 C3 114.2(5)
N2 C4 H4A 108.7
C3 C4 H4A 108.7
N2 C4 H4B 108.7
C3 C4 H4B 108.7
H4A C4 H4B 107.6
N2 C5 C6 115.4(5)
N2 C5 C12 111.6(5)
C6 C5 C12 106.4(5)
N2 C5 H5A 107.7
C6 C5 H5A 107.7
C12 C5 H5A 107.7
C11 C6 C7 115.2(6)
C11 C6 C5 121.1(6)
C7 C6 C5 123.4(6)
C8 C7 C6 123.9(6)
C8 C7 H7A 118.1
C6 C7 H7A 118.1
C7 C8 C9 119.1(6)
C7 C8 H8A 120.4
C9 C8 H8A 120.4
C10 C9 C8 118.5(6)
C10 C9 Br1 120.9(5)
C8 C9 Br1 120.6(5)
C9 C10 C11 121.2(6)
C9 C10 H10A 119.4
C11 C10 H10A 119.4
C6 C11 C10 122.1(7)
C6 C11 H11A 119.0
C10 C11 H11A 119.0
C13 C12 C17 116.4(6)
C13 C12 C5 122.8(6)
C17 C12 C5 120.7(6)
C12 C13 C14 123.4(7)
C12 C13 H13A 118.3
C14 C13 H13A 118.3
C15 C14 C13 117.4(6)
C15 C14 H14A 121.3
C13 C14 H14A 121.3
C16 C15 C14 121.6(6)
C16 C15 Br2 120.6(6)
C14 C15 Br2 117.8(5)
C15 C16 C17 119.7(6)
C15 C16 H16A 120.2
C17 C16 H16A 120.2
C16 C17 C12 121.4(6)
C16 C17 H17A 119.3
C12 C17 H17A 119.3
O C18 N1 119.5(6)
O C18 C19 122.3(6)
N1 C18 C19 117.9(6)
C20 C19 C18 120.4(6)
C20 C19 H19A 119.8
C18 C19 H19A 119.8
C19 C20 C21 129.6(6)
C19 C20 H20A 115.2
C21 C20 H20A 115.2
C22 C21 C26 117.7(6)
C22 C21 C20 119.7(6)
C26 C21 C20 122.5(6)
C21 C22 C23 121.3(6)
C21 C22 H22A 119.4
C23 C22 H22A 119.4
C24 C23 C22 118.2(6)
C24 C23 H23A 120.9
C22 C23 H23A 120.9
C25 C24 C23 122.7(6)
C25 C24 Br3 118.4(6)
C23 C24 Br3 118.8(5)
C24 C25 C26 117.0(6)
C24 C25 H25A 121.5
C26 C25 H25A 121.5
C21 C26 C25 123.0(6)
C21 C26 H26A 118.5
C25 C26 H26A 118.5

loop_
_geom_bond_atom_site_label_1
_geom_bond_atom_site_label_2
_geom_bond_distance
O C18 1.216(6)
Br1 C9 1.887(6)
N1 C18 1.368(7)
N1 C2 1.444(7)
N1 C3 1.466(6)
C1 N2 1.467(6)
C1 C2 1.498(7)
C1 H1A 0.9700
C1 H1B 0.9700
Br2 C15 1.897(6)
N2 C4 1.445(6)
N2 C5 1.460(7)
C2 H2A 0.9700
C2 H2B 0.9700
Br3 C24 1.902(6)
C3 C4 1.524(7)
C3 H3A 0.9700
C3 H3B 0.9700
C4 H4A 0.9700
C4 H4B 0.9700
C5 C6 1.488(7)
C5 C12 1.520(7)
C5 H5A 0.9800
C6 C11 1.367(7)
C6 C7 1.417(6)
C7 C8 1.341(7)
C7 H7A 0.9300
C8 C9 1.394(8)
C8 H8A 0.9300
C9 C10 1.372(8)
C10 C11 1.373(7)
C10 H10A 0.9300
C11 H11A 0.9300
C12 C13 1.351(7)
C12 C17 1.394(7)
C13 C14 1.413(6)
C13 H13A 0.9300
C14 C15 1.365(8)
C14 H14A 0.9300
C15 C16 1.344(8)
C16 C17 1.393(7)
C16 H16A 0.9300
C17 H17A 0.9300
C18 C19 1.466(7)
C19 C20 1.320(7)
C19 H19A 0.9300
C20 C21 1.462(8)
C20 H20A 0.9300
C21 C22 1.368(8)
C21 C26 1.379(7)
C22 C23 1.396(7)
C22 H22A 0.9300
C23 C24 1.377(7)
C23 H23A 0.9300
C24 C25 1.358(7)
C25 C26 1.390(7)
C25 H25A 0.9300
C26 H26A 0.9300

loop_
_geom_hbond_atom_site_label_D
_geom_hbond_atom_site_label_H
_geom_hbond_atom_site_label_A
_geom_hbond_site_symmetry_A
_geom_hbond_distance_DH
_geom_hbond_distance_HA
_geom_hbond_distance_DA
_geom_hbond_angle_DHA
_geom_hbond_publ_flag
C20 H20A O 3_676 0.93 2.60 3.480(7) 159 y
C2 H2A O . 0.97 2.28 2.710(7) 106 n
C20 H20A O . 0.93 2.49 2.821(8) 101 n

loop_
_geom_torsion_atom_site_label_1
_geom_torsion_atom_site_label_2
_geom_torsion_atom_site_label_3
_geom_torsion_atom_site_label_4
_geom_torsion
C2 C1 N2 C4 -57.4(7)
C2 C1 N2 C5 -178.7(5)
C18 N1 C2 C1 114.1(6)
C3 N1 C2 C1 -53.7(7)
N2 C1 C2 N1 56.8(7)
C18 N1 C3 C4 -116.3(7)
C2 N1 C3 C4 50.7(7)
C5 N2 C4 C3 179.4(5)
C1 N2 C4 C3 57.0(7)
N1 C3 C4 N2 -53.7(7)
C4 N2 C5 C6 -176.0(5)
C1 N2 C5 C6 -55.7(7)
C4 N2 C5 C12 62.3(6)
C1 N2 C5 C12 -177.3(5)
N2 C5 C6 C11 147.7(6)
C12 C5 C6 C11 -87.9(7)
N2 C5 C6 C7 -39.8(8)
C12 C5 C6 C7 84.6(7)
C11 C6 C7 C8 2.1(9)
C5 C6 C7 C8 -170.8(6)
C6 C7 C8 C9 0.6(10)
C7 C8 C9 C10 -3.4(9)
C7 C8 C9 Br1 173.4(4)
C8 C9 C10 C11 3.6(9)
Br1 C9 C10 C11 -173.2(5)
C7 C6 C11 C10 -1.9(9)
C5 C6 C11 C10 171.2(5)
C9 C10 C11 C6 -0.9(10)
N2 C5 C12 C13 -137.7(6)
C6 C5 C12 C13 95.7(7)
N2 C5 C12 C17 45.9(8)
C6 C5 C12 C17 -80.8(7)
C17 C12 C13 C14 1.1(10)
C5 C12 C13 C14 -175.5(6)
C12 C13 C14 C15 -2.4(10)
C13 C14 C15 C16 1.9(10)
C13 C14 C15 Br2 -177.7(5)
C14 C15 C16 C17 -0.2(10)
Br2 C15 C16 C17 179.4(5)
C15 C16 C17 C12 -1.2(10)
C13 C12 C17 C16 0.7(9)
C5 C12 C17 C16 177.4(6)
C2 N1 C18 O 11.9(10)
C3 N1 C18 O 178.2(6)
C2 N1 C18 C19 -174.8(5)
C3 N1 C18 C19 -8.5(10)
O C18 C19 C20 -23.9(10)
N1 C18 C19 C20 162.9(6)
C18 C19 C20 C21 -177.4(6)
C19 C20 C21 C22 170.6(6)
C19 C20 C21 C26 -11.8(10)
C26 C21 C22 C23 -2.6(9)
C20 C21 C22 C23 175.2(6)
C21 C22 C23 C24 2.7(9)
C22 C23 C24 C25 -2.9(10)
C22 C23 C24 Br3 178.4(5)
C23 C24 C25 C26 2.9(10)
Br3 C24 C25 C26 -178.4(5)
C22 C21 C26 C25 2.7(10)
C20 C21 C26 C25 -175.0(6)
C24 C25 C26 C21 -2.8(10)

loop_
_cod_related_entry_id
_cod_related_entry_database
_cod_related_entry_code
1 ChemSpider 30657271
